data_4114323
loop_
_publ_author_name
'Miguel A. Esteruelas'
'Francisco J. Modrego'
'Enrique O\~nate'
'Eva Royo'

_publ_contact_author
;
  Dr. Enrique O\~nate Rodr\'iguez
  Departamento de Qu\'imica Inorg\'anica - I.C.M.A.
  Facultad de Ciencias
  Universidad de Zaragoza - C.S.I.C.
  50009 Zaragoza, Spain
;
_publ_contact_author_email enriqueo@posta.unizar.es
_publ_section_title
;
 Dioxygen Activation by an Osmium-dihydride: Preparation and
 Characterization of a d4 Square-Planar Complex
;
_journal_name_full 'Journal of the American Chemical Society'
_journal_page_first 13344
_journal_page_last 13345
_journal_paper_doi 10.1021/ja037484u
_journal_volume 125
_journal_year 2003
_chemical_formula_moiety '(C18 H42 O2 Os P2)'
_chemical_formula_sum 'C18 H42 O2 Os P2'
_chemical_formula_weight 542.66
_chemical_name_systematic
; 
 ? 
;
_space_group_IT_number 2
_symmetry_cell_setting triclinic
_symmetry_space_group_name_Hall '-P 1'
_symmetry_space_group_name_H-M 'P -1'
_atom_sites_solution_hydrogens geom
_atom_sites_solution_primary direct
_atom_sites_solution_secondary difmap
_audit_creation_method SHELXL-97
_cell_angle_alpha 99.115(3)
_cell_angle_beta 90.767(3)
_cell_angle_gamma 100.417(3)
_cell_formula_units_Z 1
_cell_length_a 7.7796(15)
_cell_length_b 7.8028(15)
_cell_length_c 9.2994(18)
_cell_measurement_reflns_used 844
_cell_measurement_temperature 100(2)
_cell_measurement_theta_max 27
_cell_measurement_theta_min 2.5
_cell_volume 547.67(18)
_computing_cell_refinement 'SAINT+ v. 6.1 (Bruker AXS, 2000)'
_computing_data_collection 'SMART v. 5.625 (Bruker AXS, 2000)'
_computing_data_reduction 'SAINT+ v. 6.1 (Bruker AXS, 2000)'
_computing_molecular_graphics 'XP, SHELXTL v. 6.1 (Bruker, 2000)'
_computing_publication_material 'XCIF, SHELXTL v. 6.1 (Bruker, 2000)'
_computing_structure_refinement 'SHELXL-97 (Sheldrick, 1997)'
_computing_structure_solution 'SHELXS-97 (Sheldrick, 1990)'
_diffrn_ambient_temperature 100(2)
_diffrn_detector_area_resol_mean 8.26
_diffrn_measured_fraction_theta_full 0.910
_diffrn_measured_fraction_theta_max 0.910
_diffrn_measurement_device_type 'Bruker SMART APEX CCD system'
_diffrn_measurement_method '\w rotations with narrow frames'
_diffrn_radiation_monochromator graphite
_diffrn_radiation_source 'fine-focus sealed tube'
_diffrn_radiation_type MoK\a
_diffrn_radiation_wavelength 0.71073
_diffrn_reflns_av_R_equivalents 0.0303
_diffrn_reflns_av_sigmaI/netI 0.0461
_diffrn_reflns_limit_h_max 10
_diffrn_reflns_limit_h_min -10
_diffrn_reflns_limit_k_max 10
_diffrn_reflns_limit_k_min -10
_diffrn_reflns_limit_l_max 12
_diffrn_reflns_limit_l_min -12
_diffrn_reflns_number 6618
_diffrn_reflns_theta_full 28.53
_diffrn_reflns_theta_max 28.53
_diffrn_reflns_theta_min 2.22
_diffrn_standards_decay_% 'no decay'
_exptl_absorpt_coefficient_mu 5.974
_exptl_absorpt_correction_T_max 0.593
_exptl_absorpt_correction_T_min 0.397
_exptl_absorpt_correction_type multi-scan
_exptl_absorpt_process_details
;
 Absorption correction performed with SADABS program. This is based on the
 method of Blessing: Blessing, R. H., Acta Crystallogr., Sect. A 1995, 51, 33.
  
 SADABS: Area-Detector Absorption Correction. Bruker-AXS 
  within SAINT+ package, v. 6.1 (2000).
;
_exptl_crystal_colour yellow
_exptl_crystal_density_diffrn 1.645
_exptl_crystal_description 'irregular prism'
_exptl_crystal_F_000 272
_exptl_crystal_size_max 0.22
_exptl_crystal_size_mid 0.08
_exptl_crystal_size_min 0.06
_refine_diff_density_max 1.314
_refine_diff_density_min -0.693
_refine_diff_density_rms 0.133
_refine_ls_extinction_method none
_refine_ls_goodness_of_fit_ref 1.000
_refine_ls_hydrogen_treatment mixed
_refine_ls_matrix_type full
_refine_ls_number_parameters 112
_refine_ls_number_reflns 2543
_refine_ls_number_restraints 0
_refine_ls_restrained_S_all 1.000
_refine_ls_R_factor_all 0.0231
_refine_ls_R_factor_gt 0.0231
_refine_ls_shift/su_max 0.007
_refine_ls_shift/su_mean 0.001
_refine_ls_structure_factor_coef Fsqd
_refine_ls_weighting_details 'calc w=1/[\s^2^(Fo^2^)+(0.0211P)^2^+0.0000P] where P=(Fo^2^+2Fc^2^)/3'
_refine_ls_weighting_scheme calc
_refine_ls_wR_factor_gt 0.0485
_refine_ls_wR_factor_ref 0.0485
_reflns_number_gt 2542
_reflns_number_total 2543
_reflns_threshold_expression >2sigma(I)
_cod_data_source_file ja037484usi20030723_054410_1.cif
_cod_data_source_block mae97a1s
_cod_database_code 4114323

loop_
_symmetry_equiv_pos_as_xyz
'x, y, z'
'-x, -y, -z'

loop_
_atom_site_label
_atom_site_type_symbol
_atom_site_fract_x
_atom_site_fract_y
_atom_site_fract_z
_atom_site_U_iso_or_equiv
_atom_site_adp_type
_atom_site_occupancy
_atom_site_symmetry_multiplicity
_atom_site_calc_flag
_atom_site_refinement_flags
Os Os 0.5000 0.0000 0.0000 0.01575(7) Uani 1 2 d S
P P 0.41786(11) 0.19931(11) 0.20279(9) 0.01663(18) Uani 1 1 d .
O O 0.4994(3) -0.1592(3) 0.1121(3) 0.0269(6) Uani 1 1 d .
C1 C 0.2881(4) 0.3515(4) 0.1416(4) 0.0191(7) Uani 1 1 d .
H1 H 0.3653 0.4178 0.0758 0.023 Uiso 1 1 calc R
C2 C 0.1266(4) 0.2534(5) 0.0446(4) 0.0245(8) Uani 1 1 d .
H2A H 0.0384 0.1968 0.1050 0.037 Uiso 1 1 calc R
H2B H 0.1613 0.1633 -0.0293 0.037 Uiso 1 1 calc R
H2C H 0.0774 0.3379 -0.0035 0.037 Uiso 1 1 calc R
C3 C 0.2392(5) 0.4926(5) 0.2576(4) 0.0264(8) Uani 1 1 d .
H3A H 0.1904 0.5783 0.2107 0.040 Uiso 1 1 calc R
H3B H 0.3436 0.5532 0.3176 0.040 Uiso 1 1 calc R
H3C H 0.1518 0.4374 0.3194 0.040 Uiso 1 1 calc R
C4 C 0.3092(4) 0.0768(4) 0.3412(4) 0.0195(7) Uani 1 1 d .
H4 H 0.3871 -0.0065 0.3607 0.023 Uiso 1 1 calc R
C5 C 0.1359(4) -0.0393(5) 0.2813(4) 0.0246(8) Uani 1 1 d .
H5A H 0.0990 -0.1272 0.3446 0.037 Uiso 1 1 calc R
H5B H 0.1506 -0.0996 0.1827 0.037 Uiso 1 1 calc R
H5C H 0.0468 0.0343 0.2781 0.037 Uiso 1 1 calc R
C6 C 0.2876(5) 0.1858(5) 0.4887(4) 0.0259(8) Uani 1 1 d .
H6A H 0.2091 0.2681 0.4769 0.039 Uiso 1 1 calc R
H6B H 0.4020 0.2525 0.5282 0.039 Uiso 1 1 calc R
H6C H 0.2380 0.1070 0.5559 0.039 Uiso 1 1 calc R
C7 C 0.6075(4) 0.3483(4) 0.3042(4) 0.0182(7) Uani 1 1 d .
H7 H 0.5641 0.4226 0.3887 0.022 Uiso 1 1 calc R
C8 C 0.7055(5) 0.4702(5) 0.2063(4) 0.0234(8) Uani 1 1 d .
H8A H 0.8136 0.5377 0.2576 0.035 Uiso 1 1 calc R
H8B H 0.6315 0.5518 0.1825 0.035 Uiso 1 1 calc R
H8C H 0.7343 0.3992 0.1163 0.035 Uiso 1 1 calc R
C9 C 0.7286(4) 0.2390(5) 0.3626(4) 0.0256(8) Uani 1 1 d .
H9A H 0.7628 0.1570 0.2817 0.038 Uiso 1 1 calc R
H9B H 0.6674 0.1721 0.4334 0.038 Uiso 1 1 calc R
H9C H 0.8333 0.3179 0.4101 0.038 Uiso 1 1 calc R

loop_
_atom_site_aniso_label
_atom_site_aniso_U_11
_atom_site_aniso_U_22
_atom_site_aniso_U_33
_atom_site_aniso_U_23
_atom_site_aniso_U_13
_atom_site_aniso_U_12
Os 0.01924(11) 0.01354(10) 0.01554(10) 0.00178(7) 0.00407(7) 0.00612(7)
P 0.0180(4) 0.0162(4) 0.0165(4) 0.0025(3) 0.0029(3) 0.0053(3)
O 0.0352(15) 0.0223(13) 0.0253(13) 0.0006(11) 0.0096(11) 0.0132(11)
C1 0.0191(17) 0.0185(17) 0.0208(17) 0.0049(14) 0.0009(13) 0.0054(14)
C2 0.0232(18) 0.0246(19) 0.0267(19) 0.0058(15) -0.0017(15) 0.0054(15)
C3 0.028(2) 0.026(2) 0.027(2) 0.0020(16) 0.0020(15) 0.0126(16)
C4 0.0242(18) 0.0160(17) 0.0205(17) 0.0068(14) 0.0051(14) 0.0060(14)
C5 0.0224(18) 0.0224(18) 0.030(2) 0.0084(16) 0.0067(15) 0.0034(15)
C6 0.033(2) 0.0202(18) 0.0250(19) 0.0053(15) 0.0089(16) 0.0035(15)
C7 0.0171(16) 0.0200(17) 0.0171(17) 0.0027(14) -0.0004(13) 0.0026(13)
C8 0.0244(19) 0.0232(19) 0.0214(18) 0.0046(15) 0.0024(14) 0.0003(15)
C9 0.0203(18) 0.027(2) 0.029(2) 0.0064(16) -0.0011(15) 0.0040(15)

loop_
_atom_type_symbol
_atom_type_description
_atom_type_scat_dispersion_real
_atom_type_scat_dispersion_imag
_atom_type_scat_source
C C 0.0033 0.0016 'International Tables Vol C Tables 4.2.6.8 and 6.1.1.4'
H H 0.0000 0.0000 'International Tables Vol C Tables 4.2.6.8 and 6.1.1.4'
O O 0.0106 0.0060 'International Tables Vol C Tables 4.2.6.8 and 6.1.1.4'
P P 0.1023 0.0942 'International Tables Vol C Tables 4.2.6.8 and 6.1.1.4'
Os Os -1.2165 7.6030 'International Tables Vol C Tables 4.2.6.8 and 6.1.1.4'

loop_
_geom_angle_atom_site_label_1
_geom_angle_atom_site_label_2
_geom_angle_atom_site_label_3
_geom_angle
_geom_angle_site_symmetry_1
_geom_angle_site_symmetry_3
O Os O 180.00(14) 2_655 .
O Os P 90.25(8) 2_655 .
O Os P 89.75(8) . .
O Os P 89.75(8) 2_655 2_655
O Os P 90.25(8) . 2_655
P Os P 180.00(4) . 2_655
C1 P C7 103.60(15) . .
C1 P C4 112.94(15) . .
C7 P C4 103.92(15) . .
C1 P Os 111.70(11) . .
C7 P Os 113.14(11) . .
C4 P Os 111.11(11) . .
C3 C1 C2 110.9(3) . .
C3 C1 P 117.0(2) . .
C2 C1 P 112.4(2) . .
C3 C1 H1 105.1 . .
C2 C1 H1 105.1 . .
P C1 H1 105.1 . .
C1 C2 H2A 109.5 . .
C1 C2 H2B 109.5 . .
H2A C2 H2B 109.5 . .
C1 C2 H2C 109.5 . .
H2A C2 H2C 109.5 . .
H2B C2 H2C 109.5 . .
C1 C3 H3A 109.5 . .
C1 C3 H3B 109.5 . .
H3A C3 H3B 109.5 . .
C1 C3 H3C 109.5 . .
H3A C3 H3C 109.5 . .
H3B C3 H3C 109.5 . .
C5 C4 C6 111.0(3) . .
C5 C4 P 111.6(2) . .
C6 C4 P 116.3(2) . .
C5 C4 H4 105.7 . .
C6 C4 H4 105.7 . .
P C4 H4 105.7 . .
C4 C5 H5A 109.5 . .
C4 C5 H5B 109.5 . .
H5A C5 H5B 109.5 . .
C4 C5 H5C 109.5 . .
H5A C5 H5C 109.5 . .
H5B C5 H5C 109.5 . .
C4 C6 H6A 109.5 . .
C4 C6 H6B 109.5 . .
H6A C6 H6B 109.5 . .
C4 C6 H6C 109.5 . .
H6A C6 H6C 109.5 . .
H6B C6 H6C 109.5 . .
C9 C7 C8 110.8(3) . .
C9 C7 P 109.6(2) . .
C8 C7 P 110.5(2) . .
C9 C7 H7 108.6 . .
C8 C7 H7 108.6 . .
P C7 H7 108.6 . .
C7 C8 H8A 109.5 . .
C7 C8 H8B 109.5 . .
H8A C8 H8B 109.5 . .
C7 C8 H8C 109.5 . .
H8A C8 H8C 109.5 . .
H8B C8 H8C 109.5 . .
C7 C9 H9A 109.5 . .
C7 C9 H9B 109.5 . .
H9A C9 H9B 109.5 . .
C7 C9 H9C 109.5 . .
H9A C9 H9C 109.5 . .
H9B C9 H9C 109.5 . .

loop_
_geom_bond_atom_site_label_1
_geom_bond_atom_site_label_2
_geom_bond_distance
_geom_bond_site_symmetry_2
Os O 1.743(2) 2_655
Os O 1.743(2) .
Os P 2.4178(9) .
Os P 2.4178(9) 2_655
P C1 1.840(3) .
P C7 1.847(3) .
P C4 1.847(3) .
C1 C3 1.519(5) .
C1 C2 1.543(5) .
C1 H1 1.0000 .
C2 H2A 0.9800 .
C2 H2B 0.9800 .
C2 H2C 0.9800 .
C3 H3A 0.9800 .
C3 H3B 0.9800 .
C3 H3C 0.9800 .
C4 C5 1.525(5) .
C4 C6 1.524(5) .
C4 H4 1.0000 .
C5 H5A 0.9800 .
C5 H5B 0.9800 .
C5 H5C 0.9800 .
C6 H6A 0.9800 .
C6 H6B 0.9800 .
C6 H6C 0.9800 .
C7 C9 1.527(5) .
C7 C8 1.532(5) .
C7 H7 1.0000 .
C8 H8A 0.9800 .
C8 H8B 0.9800 .
C8 H8C 0.9800 .
C9 H9A 0.9800 .
C9 H9B 0.9800 .
C9 H9C 0.9800 .
